data_7713983
loop_
_publ_author_name
'SCHILTZ, pauline'
'Casaretto, Nicolas'
'Bourcier, Sophie'
'Gosmini, Corinne'
'Auffrant, Audrey'

_publ_section_title
;
 Phosphinoquinoline supported CoII, NiII, and FeII complexes: divergent
 behaviour upon reduction
;
_journal_name_full 'Dalton Transactions'
_journal_paper_doi 10.1039/D3DT02441E
_journal_year 2023
_chemical_formula_moiety 'C15 H20 Br2 N Ni P'
_chemical_formula_sum 'C15 H20 Br2 N Ni P'
_chemical_formula_weight 463.82
_space_group_crystal_system triclinic
_space_group_IT_number 2
_space_group_name_Hall '-P 1'
_space_group_name_H-M_alt 'P -1'
_atom_sites_solution_hydrogens geom
_atom_sites_solution_primary dual
_audit_creation_date 2021-08-26
_audit_creation_method
;
Olex2 1.3
(compiled 2020.11.12 svn.r5f609507 for OlexSys, GUI svn.r6272)
;
_audit_update_record
;
2023-07-26 deposited with the CCDC.	2023-09-18 downloaded from the CCDC.
;
_cell_angle_alpha 108.104(3)
_cell_angle_beta 98.410(3)
_cell_angle_gamma 91.115(3)
_cell_formula_units_Z 4
_cell_length_a 10.6093(5)
_cell_length_b 10.7482(5)
_cell_length_c 15.4756(8)
_cell_measurement_reflns_used 9901
_cell_measurement_temperature 149.99
_cell_measurement_theta_max 27.084
_cell_measurement_theta_min 2.208
_cell_volume 1655.34(14)
_computing_cell_refinement 'SAINT V8.38A (Bruker, 2018)'
_computing_data_reduction 'SAINT V8.38A (Bruker, 2018)'
_computing_molecular_graphics 'Olex2 1.3 (Dolomanov et al., 2009)'
_computing_publication_material 'Olex2 1.3 (Dolomanov et al., 2009)'
_computing_structure_refinement 'SHELXL 2018/3 (Sheldrick, 2015)'
_computing_structure_solution 'SHELXT 2014/5 (Sheldrick, 2014)'
_diffrn_ambient_temperature 149.99
_diffrn_measured_fraction_theta_full 0.999
_diffrn_measured_fraction_theta_max 0.998
_diffrn_measurement_device_type 'Bruker APEX-II CCD'
_diffrn_measurement_method '\f and \w scans'
_diffrn_radiation_type MoK\a
_diffrn_radiation_wavelength 0.71073
_diffrn_reflns_av_R_equivalents 0.0953
_diffrn_reflns_av_unetI/netI 0.0495
_diffrn_reflns_Laue_measured_fraction_full 0.999
_diffrn_reflns_Laue_measured_fraction_max 0.998
_diffrn_reflns_limit_h_max 14
_diffrn_reflns_limit_h_min -14
_diffrn_reflns_limit_k_max 14
_diffrn_reflns_limit_k_min -14
_diffrn_reflns_limit_l_max 20
_diffrn_reflns_limit_l_min -20
_diffrn_reflns_number 87583
_diffrn_reflns_point_group_measured_fraction_full 0.999
_diffrn_reflns_point_group_measured_fraction_max 0.998
_diffrn_reflns_theta_full 25.242
_diffrn_reflns_theta_max 28.451
_diffrn_reflns_theta_min 2.574
_diffrn_source_current 31.0
_diffrn_source_power 1.705
_diffrn_source_voltage 55.0
_diffrn_standards_number 0
_exptl_absorpt_coefficient_mu 6.086
_exptl_absorpt_correction_T_max 0.7457
_exptl_absorpt_correction_T_min 0.4394
_exptl_absorpt_correction_type multi-scan
_exptl_absorpt_process_details
;
SADABS-2016/2 (Bruker,2016/2) was used for absorption correction.
wR2(int) was 0.1251 before and 0.0741 after correction.
The Ratio of minimum to maximum transmission is 0.5892.
The \l/2 correction factor is Not present.
;
_exptl_crystal_colour 'brownish violet'
_exptl_crystal_colour_modifier brownish
_exptl_crystal_colour_primary violet
_exptl_crystal_density_diffrn 1.861
_exptl_crystal_description block
_exptl_crystal_F_000 920
_exptl_crystal_size_max 0.3
_exptl_crystal_size_mid 0.16
_exptl_crystal_size_min 0.05
_refine_diff_density_max 1.189
_refine_diff_density_min -1.163
_refine_diff_density_rms 0.138
_refine_ls_extinction_method none
_refine_ls_goodness_of_fit_ref 1.051
_refine_ls_hydrogen_treatment constr
_refine_ls_matrix_type full
_refine_ls_number_parameters 369
_refine_ls_number_reflns 8344
_refine_ls_number_restraints 0
_refine_ls_restrained_S_all 1.051
_refine_ls_R_factor_all 0.0583
_refine_ls_R_factor_gt 0.0341
_refine_ls_shift/su_max 0.001
_refine_ls_shift/su_mean 0.000
_refine_ls_structure_factor_coef Fsqd
_refine_ls_weighting_details 'w=1/[\s^2^(Fo^2^)+(0.0155P)^2^+2.7813P] where P=(Fo^2^+2Fc^2^)/3'
_refine_ls_weighting_scheme calc
_refine_ls_wR_factor_gt 0.0645
_refine_ls_wR_factor_ref 0.0727
_reflns_Friedel_coverage 0.000
_reflns_number_gt 6380
_reflns_number_total 8344
_reflns_threshold_expression 'I > 2\s(I)'
_cod_data_source_file d3dt02441e2.cif
_cod_data_source_block psc482_0m
_cod_depositor_comments
;

2024-09-24
Z value and formula fixed to values more according to usual
chemical conventions.                 miguel
;
_cod_original_formula_sum 'C30 H40 Br4 N2 Ni2 P2'
_cod_original_formula_weight 927.64
_cod_original_formula_moiety '2(C15 H20 Br2 N Ni P)'
_cod_original_formula_units_Z 2
_cod_database_code 7713983
_shelx_shelxl_version_number 2018/3
_shelx_space_group_comment
;
The symmetry employed for this shelxl refinement is uniquely defined
by the following loop, which should always be used as a source of
symmetry information in preference to the above space-group names.
They are only intended as comments.
;
_shelx_estimated_absorpt_t_max 0.751
_shelx_estimated_absorpt_t_min 0.263
_olex2_refinement_description
;
1.a Ternary CH refined with riding coordinates:
 C7(H7), C10(H10), C16(H16), C19(H19)
1.b Aromatic/amide H refined with riding coordinates:
 C1(H1), C2(H2), C3(H3), C13(H13), C14(H14), C15(H15), C25(H25), C26(H26),
 C27(H27), C28(H28), C29(H29), C30(H30)
1.c Idealised Me refined as rotating group:
 C8(H8A,H8B,H8C), C9(H9A,H9B,H9C), C11(H11A,H11B,H11C), C12(H12A,H12B,H12C),
 C17(H17A,H17B,H17C), C18(H18A,H18B,H18C), C20(H20A,H20B,H20C), C21(H21A,H21B,
 H21C)
;
_olex2_submission_special_instructions 'No special instructions were received'

loop_
_space_group_symop_operation_xyz
'x, y, z'
'-x, -y, -z'

loop_
_atom_site_label
_atom_site_type_symbol
_atom_site_fract_x
_atom_site_fract_y
_atom_site_fract_z
_atom_site_U_iso_or_equiv
_atom_site_adp_type
_atom_site_occupancy
_atom_site_site_symmetry_order
_atom_site_calc_flag
_atom_site_refinement_flags_posn
_atom_site_refinement_flags_adp
_atom_site_refinement_flags_occupancy
_atom_site_disorder_assembly
_atom_site_disorder_group
Br1 Br 0.94761(3) 0.31238(3) 0.73776(2) 0.02385(8) Uani 1 1 d . . . . .
Br2 Br 0.74601(4) 0.05973(4) 0.60379(3) 0.03816(11) Uani 1 1 d . . . . .
Br3 Br 0.38954(3) 0.95243(3) 0.88443(2) 0.01783(8) Uani 1 1 d . . . . .
Br4 Br 0.41402(3) 0.68110(3) 0.94705(2) 0.02028(8) Uani 1 1 d . . . . .
Ni1 Ni 0.81556(4) 0.25534(4) 0.59091(3) 0.01777(10) Uani 1 1 d . . . . .
Ni2 Ni 0.55842(4) 0.81997(4) 0.91690(3) 0.01424(9) Uani 1 1 d . . . . .
P1 P 0.71287(8) 0.18497(9) 0.45227(6) 0.01804(18) Uani 1 1 d . . . . .
P2 P 0.69020(8) 0.67201(8) 0.91902(6) 0.01490(17) Uani 1 1 d . . . . .
N1 N 0.8430(2) 0.4233(3) 0.57178(19) 0.0167(6) Uani 1 1 d . . . . .
N2 N 0.6960(2) 0.9234(3) 0.89541(18) 0.0141(5) Uani 1 1 d . . . . .
C1 C 0.8899(3) 0.5318(3) 0.6389(2) 0.0220(7) Uani 1 1 d . . . . .
H1 H 0.912578 0.526450 0.699254 0.026 Uiso 1 1 calc R U . . .
C2 C 0.9081(3) 0.6536(3) 0.6259(3) 0.0244(8) Uani 1 1 d . . . . .
H2 H 0.939052 0.728816 0.677020 0.029 Uiso 1 1 calc R U . . .
C3 C 0.8812(3) 0.6640(3) 0.5398(3) 0.0239(8) Uani 1 1 d . . . . .
H3 H 0.894888 0.745747 0.529868 0.029 Uiso 1 1 calc R U . . .
C4 C 0.8328(3) 0.5513(3) 0.4655(2) 0.0190(7) Uani 1 1 d . . . . .
C5 C 0.8103(3) 0.4331(3) 0.4843(2) 0.0168(7) Uani 1 1 d . . . . .
C6 C 0.7530(3) 0.3206(3) 0.4124(2) 0.0172(7) Uani 1 1 d . . . . .
C7 C 0.5380(3) 0.1738(3) 0.4430(3) 0.0227(8) Uani 1 1 d . . . . .
H7 H 0.514582 0.094291 0.459353 0.027 Uiso 1 1 calc R U . . .
C8 C 0.4699(4) 0.1535(4) 0.3457(3) 0.0335(10) Uani 1 1 d . . . . .
H8A H 0.377676 0.140337 0.343380 0.050 Uiso 1 1 calc R U . . .
H8B H 0.500299 0.076089 0.303180 0.050 Uiso 1 1 calc R U . . .
H8C H 0.487905 0.230904 0.327632 0.050 Uiso 1 1 calc R U . . .
C9 C 0.4935(4) 0.2904(4) 0.5129(3) 0.0428(11) Uani 1 1 d . . . . .
H9A H 0.516922 0.371135 0.500476 0.064 Uiso 1 1 calc R U . . .
H9B H 0.534197 0.295106 0.574997 0.064 Uiso 1 1 calc R U . . .
H9C H 0.400506 0.280539 0.508437 0.064 Uiso 1 1 calc R U . . .
C10 C 0.7535(3) 0.0379(3) 0.3646(2) 0.0230(8) Uani 1 1 d . . . . .
H10 H 0.721988 0.048676 0.303321 0.028 Uiso 1 1 calc R U . . .
C11 C 0.6882(4) -0.0909(4) 0.3645(3) 0.0368(10) Uani 1 1 d . . . . .
H11A H 0.703798 -0.162448 0.310608 0.055 Uiso 1 1 calc R U . . .
H11B H 0.596025 -0.082209 0.361968 0.055 Uiso 1 1 calc R U . . .
H11C H 0.722978 -0.110322 0.420745 0.055 Uiso 1 1 calc R U . . .
C12 C 0.8977(4) 0.0314(4) 0.3717(3) 0.0377(10) Uani 1 1 d . . . . .
H12A H 0.932924 0.021346 0.431146 0.057 Uiso 1 1 calc R U . . .
H12B H 0.935454 0.112356 0.366807 0.057 Uiso 1 1 calc R U . . .
H12C H 0.917435 -0.043803 0.321746 0.057 Uiso 1 1 calc R U . . .
C13 C 0.7289(3) 0.3250(3) 0.3238(2) 0.0216(7) Uani 1 1 d . . . . .
H13 H 0.693021 0.248929 0.275099 0.026 Uiso 1 1 calc R U . . .
C14 C 0.7567(3) 0.4408(4) 0.3045(3) 0.0234(8) Uani 1 1 d . . . . .
H14 H 0.740829 0.441625 0.242645 0.028 Uiso 1 1 calc R U . . .
C15 C 0.8061(3) 0.5522(3) 0.3732(3) 0.0238(8) Uani 1 1 d . . . . .
H15 H 0.822613 0.630372 0.359236 0.029 Uiso 1 1 calc R U . . .
C16 C 0.6663(3) 0.5234(3) 0.8174(2) 0.0204(7) Uani 1 1 d . . . . .
H16 H 0.751883 0.487588 0.810858 0.025 Uiso 1 1 calc R U . . .
C17 C 0.5769(4) 0.4125(3) 0.8215(3) 0.0283(8) Uani 1 1 d . . . . .
H17A H 0.489554 0.440588 0.820792 0.043 Uiso 1 1 calc R U . . .
H17B H 0.604649 0.391248 0.878158 0.043 Uiso 1 1 calc R U . . .
H17C H 0.579402 0.334780 0.768050 0.043 Uiso 1 1 calc R U . . .
C18 C 0.6227(3) 0.5641(4) 0.7328(2) 0.0262(8) Uani 1 1 d . . . . .
H18A H 0.626289 0.490059 0.677208 0.039 Uiso 1 1 calc R U . . .
H18B H 0.678794 0.638021 0.733520 0.039 Uiso 1 1 calc R U . . .
H18C H 0.534772 0.590424 0.733100 0.039 Uiso 1 1 calc R U . . .
C19 C 0.7214(3) 0.6171(3) 1.0208(2) 0.0183(7) Uani 1 1 d . . . . .
H19 H 0.643710 0.562189 1.019852 0.022 Uiso 1 1 calc R U . . .
C20 C 0.7361(4) 0.7319(4) 1.1096(2) 0.0271(8) Uani 1 1 d . . . . .
H20A H 0.754590 0.699504 1.162411 0.041 Uiso 1 1 calc R U . . .
H20B H 0.656758 0.777137 1.112825 0.041 Uiso 1 1 calc R U . . .
H20C H 0.806487 0.793220 1.110845 0.041 Uiso 1 1 calc R U . . .
C21 C 0.8340(3) 0.5303(3) 1.0210(3) 0.0232(8) Uani 1 1 d . . . . .
H21A H 0.914156 0.584035 1.032943 0.035 Uiso 1 1 calc R U . . .
H21B H 0.826799 0.462114 0.960935 0.035 Uiso 1 1 calc R U . . .
H21C H 0.833012 0.489068 1.069207 0.035 Uiso 1 1 calc R U . . .
C22 C 0.8346(3) 0.7520(3) 0.9045(2) 0.0171(7) Uani 1 1 d . . . . .
C23 C 0.8167(3) 0.8753(3) 0.8924(2) 0.0136(6) Uani 1 1 d . . . . .
C24 C 0.9192(3) 0.9463(3) 0.8763(2) 0.0190(7) Uani 1 1 d . . . . .
C25 C 0.8967(3) 1.0673(3) 0.8616(2) 0.0234(8) Uani 1 1 d . . . . .
H25 H 0.962803 1.115909 0.848225 0.028 Uiso 1 1 calc R U . . .
C26 C 0.7790(3) 1.1134(3) 0.8668(3) 0.0232(8) Uani 1 1 d . . . . .
H26 H 0.762690 1.195803 0.858411 0.028 Uiso 1 1 calc R U . . .
C27 C 0.6819(3) 1.0402(3) 0.8846(2) 0.0189(7) Uani 1 1 d . . . . .
H27 H 0.601040 1.075928 0.889111 0.023 Uiso 1 1 calc R U . . .
C28 C 1.0396(3) 0.8925(4) 0.8744(2) 0.0230(8) Uani 1 1 d . . . . .
H28 H 1.109954 0.940190 0.865171 0.028 Uiso 1 1 calc R U . . .
C29 C 1.0557(3) 0.7727(4) 0.8857(3) 0.0247(8) Uani 1 1 d . . . . .
H29 H 1.137138 0.737640 0.884536 0.030 Uiso 1 1 calc R U . . .
C30 C 0.9531(3) 0.7014(3) 0.8990(2) 0.0213(7) Uani 1 1 d . . . . .
H30 H 0.964792 0.616551 0.904438 0.026 Uiso 1 1 calc R U . . .

loop_
_atom_site_aniso_label
_atom_site_aniso_U_11
_atom_site_aniso_U_22
_atom_site_aniso_U_33
_atom_site_aniso_U_23
_atom_site_aniso_U_13
_atom_site_aniso_U_12
Br1 0.02591(18) 0.02461(18) 0.01944(18) 0.00792(15) -0.00339(14) 0.00067(14)
Br2 0.0470(3) 0.0360(2) 0.0323(2) 0.02126(19) -0.01124(19) -0.01995(19)
Br3 0.01310(15) 0.01980(17) 0.02094(17) 0.00762(14) 0.00081(13) 0.00459(12)
Br4 0.01416(16) 0.02150(17) 0.02863(19) 0.01260(15) 0.00414(14) 0.00080(13)
Ni1 0.0176(2) 0.0194(2) 0.0163(2) 0.00696(18) 0.00021(17) -0.00163(17)
Ni2 0.01068(19) 0.0155(2) 0.0186(2) 0.00787(17) 0.00324(16) 0.00338(15)
P1 0.0177(4) 0.0178(4) 0.0176(4) 0.0058(4) -0.0006(3) -0.0015(3)
P2 0.0118(4) 0.0148(4) 0.0197(4) 0.0074(3) 0.0028(3) 0.0032(3)
N1 0.0152(13) 0.0168(14) 0.0174(15) 0.0046(12) 0.0020(11) 0.0012(11)
N2 0.0125(13) 0.0175(14) 0.0120(13) 0.0041(11) 0.0021(10) 0.0019(10)
C1 0.0195(17) 0.0257(18) 0.0205(18) 0.0062(15) 0.0044(14) 0.0029(14)
C2 0.0274(19) 0.0170(17) 0.0234(19) 0.0007(15) 0.0003(15) -0.0011(14)
C3 0.0232(18) 0.0184(17) 0.029(2) 0.0075(15) 0.0029(15) -0.0001(14)
C4 0.0128(15) 0.0197(17) 0.0258(19) 0.0087(15) 0.0033(14) 0.0044(13)
C5 0.0121(15) 0.0205(17) 0.0173(17) 0.0050(14) 0.0030(13) 0.0017(13)
C6 0.0125(15) 0.0205(17) 0.0184(17) 0.0066(14) 0.0008(13) 0.0008(13)
C7 0.0173(17) 0.0226(18) 0.028(2) 0.0080(16) 0.0013(15) -0.0037(14)
C8 0.0223(19) 0.048(3) 0.035(2) 0.025(2) -0.0054(17) -0.0072(18)
C9 0.023(2) 0.043(3) 0.055(3) 0.003(2) 0.012(2) 0.0018(18)
C10 0.0264(19) 0.0205(18) 0.0195(18) 0.0049(15) -0.0005(15) 0.0000(14)
C11 0.055(3) 0.0162(18) 0.037(2) 0.0029(17) 0.011(2) -0.0017(18)
C12 0.036(2) 0.033(2) 0.042(3) 0.006(2) 0.011(2) 0.0108(18)
C13 0.0201(17) 0.0220(18) 0.0215(18) 0.0066(15) 0.0003(14) -0.0009(14)
C14 0.0198(17) 0.032(2) 0.0217(19) 0.0145(16) 0.0019(14) 0.0015(15)
C15 0.0223(18) 0.0231(18) 0.030(2) 0.0137(16) 0.0049(15) 0.0034(15)
C16 0.0204(17) 0.0198(17) 0.0186(18) 0.0028(14) 0.0020(14) 0.0047(14)
C17 0.034(2) 0.0194(18) 0.028(2) 0.0024(16) 0.0050(17) 0.0004(16)
C18 0.0257(19) 0.031(2) 0.0197(19) 0.0048(16) 0.0048(15) 0.0015(16)
C19 0.0153(16) 0.0191(17) 0.0234(18) 0.0117(14) 0.0010(14) 0.0025(13)
C20 0.029(2) 0.029(2) 0.0217(19) 0.0072(16) 0.0006(16) 0.0083(16)
C21 0.0215(18) 0.0233(18) 0.029(2) 0.0145(16) 0.0021(15) 0.0077(14)
C22 0.0132(15) 0.0229(17) 0.0174(17) 0.0084(14) 0.0045(13) 0.0041(13)
C23 0.0121(15) 0.0190(16) 0.0099(15) 0.0046(13) 0.0018(12) 0.0029(12)
C24 0.0174(16) 0.0217(17) 0.0183(18) 0.0076(14) 0.0024(13) -0.0023(13)
C25 0.0203(18) 0.0238(18) 0.028(2) 0.0100(16) 0.0062(15) -0.0041(14)
C26 0.0254(19) 0.0161(17) 0.030(2) 0.0102(15) 0.0044(16) -0.0005(14)
C27 0.0173(16) 0.0171(16) 0.0226(18) 0.0068(14) 0.0032(14) 0.0029(13)
C28 0.0128(16) 0.031(2) 0.027(2) 0.0103(16) 0.0061(14) -0.0024(14)
C29 0.0133(16) 0.033(2) 0.029(2) 0.0106(17) 0.0045(15) 0.0068(14)
C30 0.0173(17) 0.0250(18) 0.0253(19) 0.0125(16) 0.0042(14) 0.0071(14)

loop_
_atom_type_symbol
_atom_type_description
_atom_type_scat_dispersion_real
_atom_type_scat_dispersion_imag
_atom_type_scat_source
C C 0.0033 0.0016 'International Tables Vol C Tables 4.2.6.8 and 6.1.1.4'
H H 0.0000 0.0000 'International Tables Vol C Tables 4.2.6.8 and 6.1.1.4'
Br Br -0.2901 2.4595 'International Tables Vol C Tables 4.2.6.8 and 6.1.1.4'
N N 0.0061 0.0033 'International Tables Vol C Tables 4.2.6.8 and 6.1.1.4'
Ni Ni 0.3393 1.1124 'International Tables Vol C Tables 4.2.6.8 and 6.1.1.4'
P P 0.1023 0.0942 'International Tables Vol C Tables 4.2.6.8 and 6.1.1.4'

loop_
_geom_angle_atom_site_label_1
_geom_angle_atom_site_label_2
_geom_angle_atom_site_label_3
_geom_angle
_geom_angle_site_symmetry_1
_geom_angle_site_symmetry_3
_geom_angle_publ_flag
Br2 Ni1 Br1 91.60(2) . . ?
P1 Ni1 Br1 172.70(3) . . ?
P1 Ni1 Br2 85.86(3) . . ?
N1 Ni1 Br1 95.78(8) . . ?
N1 Ni1 Br2 169.84(8) . . ?
N1 Ni1 P1 87.62(8) . . ?
Br4 Ni2 Br3 90.557(18) . . ?
P2 Ni2 Br3 167.85(3) . . ?
P2 Ni2 Br4 85.39(3) . . ?
N2 Ni2 Br3 96.46(8) . . ?
N2 Ni2 Br4 172.98(8) . . ?
N2 Ni2 P2 87.77(8) . . ?
C6 P1 Ni1 99.65(11) . . ?
C6 P1 C7 106.36(15) . . ?
C6 P1 C10 104.68(16) . . ?
C7 P1 Ni1 114.96(12) . . ?
C7 P1 C10 106.32(16) . . ?
C10 P1 Ni1 122.97(12) . . ?
C16 P2 Ni2 116.01(11) . . ?
C19 P2 Ni2 119.54(11) . . ?
C19 P2 C16 106.90(16) . . ?
C22 P2 Ni2 100.51(11) . . ?
C22 P2 C16 102.13(16) . . ?
C22 P2 C19 110.07(15) . . ?
C1 N1 Ni1 123.5(2) . . ?
C1 N1 C5 117.3(3) . . ?
C5 N1 Ni1 119.2(2) . . ?
C23 N2 Ni2 119.5(2) . . ?
C27 N2 Ni2 123.3(2) . . ?
C27 N2 C23 117.2(3) . . ?
N1 C1 H1 118.1 . . ?
N1 C1 C2 123.9(3) . . ?
C2 C1 H1 118.1 . . ?
C1 C2 H2 120.2 . . ?
C3 C2 C1 119.7(3) . . ?
C3 C2 H2 120.2 . . ?
C2 C3 H3 120.5 . . ?
C2 C3 C4 118.9(3) . . ?
C4 C3 H3 120.5 . . ?
C3 C4 C5 118.3(3) . . ?
C3 C4 C15 122.7(3) . . ?
C5 C4 C15 118.9(3) . . ?
N1 C5 C4 121.8(3) . . ?
N1 C5 C6 118.5(3) . . ?
C4 C5 C6 119.8(3) . . ?
C5 C6 P1 113.4(2) . . ?
C13 C6 P1 127.1(3) . . ?
C13 C6 C5 119.4(3) . . ?
P1 C7 H7 106.8 . . ?
C8 C7 P1 112.8(3) . . ?
C8 C7 H7 106.8 . . ?
C9 C7 P1 110.9(2) . . ?
C9 C7 H7 106.8 . . ?
C9 C7 C8 112.4(3) . . ?
C7 C8 H8A 109.5 . . ?
C7 C8 H8B 109.5 . . ?
C7 C8 H8C 109.5 . . ?
H8A C8 H8B 109.5 . . ?
H8A C8 H8C 109.5 . . ?
H8B C8 H8C 109.5 . . ?
C7 C9 H9A 109.5 . . ?
C7 C9 H9B 109.5 . . ?
C7 C9 H9C 109.5 . . ?
H9A C9 H9B 109.5 . . ?
H9A C9 H9C 109.5 . . ?
H9B C9 H9C 109.5 . . ?
P1 C10 H10 106.6 . . ?
C11 C10 P1 114.2(3) . . ?
C11 C10 H10 106.6 . . ?
C12 C10 P1 110.7(3) . . ?
C12 C10 H10 106.6 . . ?
C12 C10 C11 111.7(3) . . ?
C10 C11 H11A 109.5 . . ?
C10 C11 H11B 109.5 . . ?
C10 C11 H11C 109.5 . . ?
H11A C11 H11B 109.5 . . ?
H11A C11 H11C 109.5 . . ?
H11B C11 H11C 109.5 . . ?
C10 C12 H12A 109.5 . . ?
C10 C12 H12B 109.5 . . ?
C10 C12 H12C 109.5 . . ?
H12A C12 H12B 109.5 . . ?
H12A C12 H12C 109.5 . . ?
H12B C12 H12C 109.5 . . ?
C6 C13 H13 119.7 . . ?
C6 C13 C14 120.6(3) . . ?
C14 C13 H13 119.7 . . ?
C13 C14 H14 119.5 . . ?
C15 C14 C13 120.9(3) . . ?
C15 C14 H14 119.5 . . ?
C4 C15 H15 120.0 . . ?
C14 C15 C4 120.1(3) . . ?
C14 C15 H15 120.0 . . ?
P2 C16 H16 107.0 . . ?
C17 C16 P2 116.2(2) . . ?
C17 C16 H16 107.0 . . ?
C18 C16 P2 108.2(2) . . ?
C18 C16 H16 107.0 . . ?
C18 C16 C17 111.1(3) . . ?
C16 C17 H17A 109.5 . . ?
C16 C17 H17B 109.5 . . ?
C16 C17 H17C 109.5 . . ?
H17A C17 H17B 109.5 . . ?
H17A C17 H17C 109.5 . . ?
H17B C17 H17C 109.5 . . ?
C16 C18 H18A 109.5 . . ?
C16 C18 H18B 109.5 . . ?
C16 C18 H18C 109.5 . . ?
H18A C18 H18B 109.5 . . ?
H18A C18 H18C 109.5 . . ?
H18B C18 H18C 109.5 . . ?
P2 C19 H19 106.5 . . ?
C20 C19 P2 111.6(2) . . ?
C20 C19 H19 106.5 . . ?
C20 C19 C21 110.9(3) . . ?
C21 C19 P2 114.2(2) . . ?
C21 C19 H19 106.5 . . ?
C19 C20 H20A 109.5 . . ?
C19 C20 H20B 109.5 . . ?
C19 C20 H20C 109.5 . . ?
H20A C20 H20B 109.5 . . ?
H20A C20 H20C 109.5 . . ?
H20B C20 H20C 109.5 . . ?
C19 C21 H21A 109.5 . . ?
C19 C21 H21B 109.5 . . ?
C19 C21 H21C 109.5 . . ?
H21A C21 H21B 109.5 . . ?
H21A C21 H21C 109.5 . . ?
H21B C21 H21C 109.5 . . ?
C23 C22 P2 113.8(2) . . ?
C30 C22 P2 127.1(3) . . ?
C30 C22 C23 119.0(3) . . ?
N2 C23 C22 118.4(3) . . ?
N2 C23 C24 121.6(3) . . ?
C22 C23 C24 120.1(3) . . ?
C23 C24 C28 118.9(3) . . ?
C25 C24 C23 118.5(3) . . ?
C25 C24 C28 122.7(3) . . ?
C24 C25 H25 120.6 . . ?
C26 C25 C24 118.8(3) . . ?
C26 C25 H25 120.6 . . ?
C25 C26 H26 119.9 . . ?
C25 C26 C27 120.2(3) . . ?
C27 C26 H26 119.9 . . ?
N2 C27 C26 123.7(3) . . ?
N2 C27 H27 118.1 . . ?
C26 C27 H27 118.1 . . ?
C24 C28 H28 119.7 . . ?
C29 C28 C24 120.6(3) . . ?
C29 C28 H28 119.7 . . ?
C28 C29 H29 119.8 . . ?
C28 C29 C30 120.3(3) . . ?
C30 C29 H29 119.8 . . ?
C22 C30 C29 121.1(3) . . ?
C22 C30 H30 119.4 . . ?
C29 C30 H30 119.4 . . ?

loop_
_geom_bond_atom_site_label_1
_geom_bond_atom_site_label_2
_geom_bond_distance
_geom_bond_site_symmetry_2
_geom_bond_publ_flag
Br1 Ni1 2.3818(6) . ?
Br2 Ni1 2.2908(6) . ?
Br3 Ni2 2.4022(5) . ?
Br4 Ni2 2.3120(5) . ?
Ni1 P1 2.1535(10) . ?
Ni1 N1 1.941(3) . ?
Ni2 P2 2.1424(9) . ?
Ni2 N2 1.945(3) . ?
P1 C6 1.816(3) . ?
P1 C7 1.839(3) . ?
P1 C10 1.841(4) . ?
P2 C16 1.842(3) . ?
P2 C19 1.837(3) . ?
P2 C22 1.818(3) . ?
N1 C1 1.327(4) . ?
N1 C5 1.384(4) . ?
N2 C23 1.392(4) . ?
N2 C27 1.325(4) . ?
C1 H1 0.9500 . ?
C1 C2 1.399(5) . ?
C2 H2 0.9500 . ?
C2 C3 1.361(5) . ?
C3 H3 0.9500 . ?
C3 C4 1.410(5) . ?
C4 C5 1.413(5) . ?
C4 C15 1.418(5) . ?
C5 C6 1.416(4) . ?
C6 C13 1.374(5) . ?
C7 H7 1.0000 . ?
C7 C8 1.520(5) . ?
C7 C9 1.515(5) . ?
C8 H8A 0.9800 . ?
C8 H8B 0.9800 . ?
C8 H8C 0.9800 . ?
C9 H9A 0.9800 . ?
C9 H9B 0.9800 . ?
C9 H9C 0.9800 . ?
C10 H10 1.0000 . ?
C10 C11 1.536(5) . ?
C10 C12 1.522(5) . ?
C11 H11A 0.9800 . ?
C11 H11B 0.9800 . ?
C11 H11C 0.9800 . ?
C12 H12A 0.9800 . ?
C12 H12B 0.9800 . ?
C12 H12C 0.9800 . ?
C13 H13 0.9500 . ?
C13 C14 1.402(5) . ?
C14 H14 0.9500 . ?
C14 C15 1.364(5) . ?
C15 H15 0.9500 . ?
C16 H16 1.0000 . ?
C16 C17 1.531(5) . ?
C16 C18 1.518(5) . ?
C17 H17A 0.9800 . ?
C17 H17B 0.9800 . ?
C17 H17C 0.9800 . ?
C18 H18A 0.9800 . ?
C18 H18B 0.9800 . ?
C18 H18C 0.9800 . ?
C19 H19 1.0000 . ?
C19 C20 1.520(5) . ?
C19 C21 1.530(4) . ?
C20 H20A 0.9800 . ?
C20 H20B 0.9800 . ?
C20 H20C 0.9800 . ?
C21 H21A 0.9800 . ?
C21 H21B 0.9800 . ?
C21 H21C 0.9800 . ?
C22 C23 1.408(4) . ?
C22 C30 1.382(4) . ?
C23 C24 1.411(4) . ?
C24 C25 1.408(5) . ?
C24 C28 1.413(5) . ?
C25 H25 0.9500 . ?
C25 C26 1.357(5) . ?
C26 H26 0.9500 . ?
C26 C27 1.393(5) . ?
C27 H27 0.9500 . ?
C28 H28 0.9500 . ?
C28 C29 1.362(5) . ?
C29 H29 0.9500 . ?
C29 C30 1.395(5) . ?
C30 H30 0.9500 . ?

loop_
_geom_torsion_atom_site_label_1
_geom_torsion_atom_site_label_2
_geom_torsion_atom_site_label_3
_geom_torsion_atom_site_label_4
_geom_torsion
_geom_torsion_site_symmetry_1
_geom_torsion_site_symmetry_2
_geom_torsion_site_symmetry_3
_geom_torsion_site_symmetry_4
_geom_torsion_publ_flag
Ni1 P1 C6 C5 -12.3(2) . . . . ?
Ni1 P1 C6 C13 170.5(3) . . . . ?
Ni1 P1 C7 C8 167.2(2) . . . . ?
Ni1 P1 C7 C9 40.1(3) . . . . ?
Ni1 P1 C10 C11 87.4(3) . . . . ?
Ni1 P1 C10 C12 -39.6(3) . . . . ?
Ni1 N1 C1 C2 -179.0(3) . . . . ?
Ni1 N1 C5 C4 -177.4(2) . . . . ?
Ni1 N1 C5 C6 2.5(4) . . . . ?
Ni2 P2 C16 C17 -89.5(3) . . . . ?
Ni2 P2 C16 C18 36.3(3) . . . . ?
Ni2 P2 C19 C20 -42.8(3) . . . . ?
Ni2 P2 C19 C21 -169.5(2) . . . . ?
Ni2 P2 C22 C23 -2.9(3) . . . . ?
Ni2 P2 C22 C30 -178.8(3) . . . . ?
Ni2 N2 C23 C22 0.4(4) . . . . ?
Ni2 N2 C23 C24 179.5(2) . . . . ?
Ni2 N2 C27 C26 -178.3(3) . . . . ?
P1 C6 C13 C14 174.9(3) . . . . ?
P2 C22 C23 N2 1.9(4) . . . . ?
P2 C22 C23 C24 -177.3(2) . . . . ?
P2 C22 C30 C29 178.5(3) . . . . ?
N1 C1 C2 C3 -2.4(5) . . . . ?
N1 C5 C6 P1 7.7(4) . . . . ?
N1 C5 C6 C13 -175.0(3) . . . . ?
N2 C23 C24 C25 -1.1(5) . . . . ?
N2 C23 C24 C28 179.7(3) . . . . ?
C1 N1 C5 C4 3.7(5) . . . . ?
C1 N1 C5 C6 -176.4(3) . . . . ?
C1 C2 C3 C4 1.4(5) . . . . ?
C2 C3 C4 C5 2.0(5) . . . . ?
C2 C3 C4 C15 -177.9(3) . . . . ?
C3 C4 C5 N1 -4.7(5) . . . . ?
C3 C4 C5 C6 175.4(3) . . . . ?
C3 C4 C15 C14 -178.5(3) . . . . ?
C4 C5 C6 P1 -172.5(2) . . . . ?
C4 C5 C6 C13 4.9(5) . . . . ?
C5 N1 C1 C2 -0.1(5) . . . . ?
C5 C4 C15 C14 1.5(5) . . . . ?
C5 C6 C13 C14 -2.0(5) . . . . ?
C6 P1 C7 C8 58.0(3) . . . . ?
C6 P1 C7 C9 -69.1(3) . . . . ?
C6 P1 C10 C11 -160.5(3) . . . . ?
C6 P1 C10 C12 72.5(3) . . . . ?
C6 C13 C14 C15 -1.2(5) . . . . ?
C7 P1 C6 C5 107.4(3) . . . . ?
C7 P1 C6 C13 -69.7(3) . . . . ?
C7 P1 C10 C11 -48.1(3) . . . . ?
C7 P1 C10 C12 -175.2(3) . . . . ?
C10 P1 C6 C5 -140.3(2) . . . . ?
C10 P1 C6 C13 42.6(3) . . . . ?
C10 P1 C7 C8 -53.2(3) . . . . ?
C10 P1 C7 C9 179.7(3) . . . . ?
C13 C14 C15 C4 1.4(5) . . . . ?
C15 C4 C5 N1 175.2(3) . . . . ?
C15 C4 C5 C6 -4.6(5) . . . . ?
C16 P2 C19 C20 -177.1(2) . . . . ?
C16 P2 C19 C21 56.1(3) . . . . ?
C16 P2 C22 C23 116.9(3) . . . . ?
C16 P2 C22 C30 -59.1(3) . . . . ?
C19 P2 C16 C17 46.7(3) . . . . ?
C19 P2 C16 C18 172.5(2) . . . . ?
C19 P2 C22 C23 -129.9(2) . . . . ?
C19 P2 C22 C30 54.2(4) . . . . ?
C22 P2 C16 C17 162.3(3) . . . . ?
C22 P2 C16 C18 -71.9(3) . . . . ?
C22 P2 C19 C20 72.7(3) . . . . ?
C22 P2 C19 C21 -54.1(3) . . . . ?
C22 C23 C24 C25 178.0(3) . . . . ?
C22 C23 C24 C28 -1.1(5) . . . . ?
C23 N2 C27 C26 2.7(5) . . . . ?
C23 C22 C30 C29 2.8(5) . . . . ?
C23 C24 C25 C26 2.5(5) . . . . ?
C23 C24 C28 C29 1.5(5) . . . . ?
C24 C25 C26 C27 -1.4(5) . . . . ?
C24 C28 C29 C30 0.2(6) . . . . ?
C25 C24 C28 C29 -177.6(3) . . . . ?
C25 C26 C27 N2 -1.3(6) . . . . ?
C27 N2 C23 C22 179.5(3) . . . . ?
C27 N2 C23 C24 -1.4(4) . . . . ?
C28 C24 C25 C26 -178.4(3) . . . . ?
C28 C29 C30 C22 -2.4(6) . . . . ?
C30 C22 C23 N2 178.2(3) . . . . ?
C30 C22 C23 C24 -1.0(5) . . . . ?
